data_7227602
loop_
_publ_author_name
'Ridenour, J. August'
'Carter, Korey P.'
'Butcher, Ray J.'
'Cahill, Christopher L.'

_publ_section_title
;
 RE-p-halobenzoic acid--terpyridine complexes, Part II: structural
 diversity, supramolecular assembly, and luminescence properties in a
 series of p-bromobenzoic acid rare-earth hybrid materials
;
_journal_issue 8
_journal_name_full CrystEngComm
_journal_page_first 1172
_journal_paper_doi 10.1039/C6CE02355J
_journal_volume 19
_journal_year 2017
_chemical_formula_sum 'C72 H50 Br6 Gd2 N6 O14'
_chemical_formula_weight 2017.14
_space_group_crystal_system triclinic
_space_group_IT_number 2
_space_group_name_Hall '-P 1'
_space_group_name_H-M_alt 'P -1'
_symmetry_cell_setting triclinic
_symmetry_Int_Tables_number 2
_symmetry_space_group_name_Hall '-P 1'
_symmetry_space_group_name_H-M 'P -1'
_atom_sites_solution_hydrogens mixed
_audit_creation_method SHELXL-2014/7
_audit_update_record
;
2016-11-03 deposited with the CCDC.
2017-01-30 downloaded from the CCDC.
;
_cell_angle_alpha 68.944(4)
_cell_angle_beta 88.620(6)
_cell_angle_gamma 74.244(5)
_cell_formula_units_Z 1
_cell_length_a 10.962(3)
_cell_length_b 12.556(3)
_cell_length_c 14.059(4)
_cell_measurement_reflns_used 23132
_cell_measurement_temperature 293(2)
_cell_measurement_theta_max 38.226
_cell_measurement_theta_min 4.483
_cell_volume 1732.2(8)
_computing_cell_refinement 'SAINT, Bruker-AXS'
_computing_data_collection 'APEX, Bruker-AXS'
_computing_data_reduction 'SAINT, Bruker-AXS'
_computing_molecular_graphics 'WinGX (Farrugia, 2012)'
_computing_publication_material 'Crystal Maker (Palmer, 2009)'
_computing_structure_refinement 'SHELXL-2014/7 (Sheldrick, 2014)'
_computing_structure_solution 'SIR92 (Gualardi, 1994'
_diffrn_ambient_temperature 293(2)
_diffrn_measured_fraction_theta_full 1.000
_diffrn_measured_fraction_theta_max 0.995
_diffrn_measurement_device_type 'Bruker APEXII CCD'
_diffrn_measurement_method 'omega scans'
_diffrn_radiation_probe x-ray
_diffrn_radiation_type MoK\a
_diffrn_radiation_wavelength 0.71073
_diffrn_reflns_av_R_equivalents 0.0980
_diffrn_reflns_av_unetI/netI 0.1259
_diffrn_reflns_Laue_measured_fraction_full 1.000
_diffrn_reflns_Laue_measured_fraction_max 0.995
_diffrn_reflns_limit_h_max 14
_diffrn_reflns_limit_h_min -14
_diffrn_reflns_limit_k_max 16
_diffrn_reflns_limit_k_min -16
_diffrn_reflns_limit_l_max 18
_diffrn_reflns_limit_l_min -18
_diffrn_reflns_number 22727
_diffrn_reflns_point_group_measured_fraction_full 1.000
_diffrn_reflns_point_group_measured_fraction_max 0.995
_diffrn_reflns_theta_full 25.500
_diffrn_reflns_theta_max 27.768
_diffrn_reflns_theta_min 1.557
_diffrn_source 'fine-focused sealed tube'
_diffrn_source_type Siemens
_exptl_absorpt_coefficient_mu 5.429
_exptl_absorpt_correction_T_max 0.7456
_exptl_absorpt_correction_T_min 0.6330
_exptl_absorpt_correction_type multi-scan
_exptl_absorpt_process_details 'SADABS, G. Sheldrick (2015)'
_exptl_crystal_colour colorless
_exptl_crystal_density_diffrn 1.934
_exptl_crystal_description plate
_exptl_crystal_F_000 974
_exptl_crystal_recrystallization_method Hydrothermal
_exptl_crystal_size_max 0.24
_exptl_crystal_size_mid 0.17
_exptl_crystal_size_min 0.13
_refine_diff_density_max 1.238
_refine_diff_density_min -1.348
_refine_diff_density_rms 0.215
_refine_ls_extinction_method none
_refine_ls_goodness_of_fit_ref 0.968
_refine_ls_hydrogen_treatment mixed
_refine_ls_matrix_type full
_refine_ls_number_parameters 459
_refine_ls_number_reflns 8138
_refine_ls_number_restraints 2
_refine_ls_restrained_S_all 0.968
_refine_ls_R_factor_all 0.1040
_refine_ls_R_factor_gt 0.0543
_refine_ls_shift/su_max 0.001
_refine_ls_shift/su_mean 0.000
_refine_ls_structure_factor_coef Fsqd
_refine_ls_weighting_details 'w=1/[\s^2^(Fo^2^)+(0.0403P)^2^] where P=(Fo^2^+2Fc^2^)/3'
_refine_ls_weighting_scheme calc
_refine_ls_wR_factor_gt 0.0986
_refine_ls_wR_factor_ref 0.1187
_reflns_Friedel_coverage 0.000
_reflns_number_gt 5092
_reflns_number_total 8138
_reflns_threshold_expression 'I > 2\s(I)'
_cod_data_source_file c6ce02355j2.cif
_cod_data_source_block Complex_7
_cod_depositor_comments 'Adding full bibliography for 7227579--7227602.cif.'
_cod_original_cell_volume 1732.0(8)
_cod_database_code 7227602
_shelx_space_group_comment
;
The symmetry employed for this shelxl refinement is uniquely defined
by the following loop, which should always be used as a source of
symmetry information in preference to the above space-group names.
They are only intended as comments.
;

loop_
_space_group_symop_operation_xyz
'x, y, z'
'-x, -y, -z'

loop_
_atom_site_label
_atom_site_type_symbol
_atom_site_fract_x
_atom_site_fract_y
_atom_site_fract_z
_atom_site_U_iso_or_equiv
_atom_site_adp_type
_atom_site_occupancy
_atom_site_site_symmetry_order
_atom_site_calc_flag
_atom_site_refinement_flags_posn
_atom_site_refinement_flags_adp
Gd1 Gd 0.64546(3) 0.28551(3) 0.50847(3) 0.01660(10) Uani 1 1 d . .
Br1 Br 1.21707(8) 0.51320(8) 0.07073(7) 0.0344(2) Uani 1 1 d . .
Br2 Br 0.16957(9) 0.13155(9) 1.04294(7) 0.0431(3) Uani 1 1 d . .
Br3 Br 0.62559(10) 0.23352(8) 1.12939(6) 0.0410(2) Uani 1 1 d . .
O2 O 0.7958(4) 0.4036(4) 0.4374(4) 0.0203(11) Uani 1 1 d . .
O4 O 0.4386(5) 0.2950(4) 0.5849(4) 0.0229(12) Uani 1 1 d . .
O3 O 0.6021(4) 0.1490(4) 0.6787(4) 0.0183(11) Uani 1 1 d . .
O1 O 0.7692(5) 0.2879(4) 0.3583(4) 0.0190(11) Uani 1 1 d . .
O5 O 0.6418(5) 0.3950(4) 0.6111(4) 0.0208(11) Uani 1 1 d . .
N1 N 0.5210(5) 0.2018(5) 0.4143(4) 0.0165(13) Uani 1 1 d . .
O6 O 0.5209(5) 0.4538(4) 0.3832(4) 0.0218(12) Uani 1 1 d . .
N2 N 0.7488(5) 0.0671(5) 0.5211(4) 0.0170(13) Uani 1 1 d . .
N3 N 0.8614(6) 0.1763(5) 0.6121(4) 0.0202(14) Uani 1 1 d . .
C11 C 0.9125(6) 0.0570(6) 0.6381(6) 0.0197(16) Uani 1 1 d . .
C30 C 0.5632(7) 0.4488(6) 0.6581(5) 0.0176(16) Uani 1 1 d . .
C6 C 0.6965(6) 0.0226(6) 0.4633(5) 0.0169(15) Uani 1 1 d . .
C10 C 0.8581(7) 0.0020(6) 0.5783(6) 0.0191(16) Uani 1 1 d . .
C31 C 0.5750(7) 0.3938(6) 0.7715(6) 0.0183(16) Uani 1 1 d . .
C17 C 0.9104(6) 0.4066(6) 0.2912(5) 0.0156(15) Uani 1 1 d . .
C25 C 0.4387(7) 0.0829(6) 0.8396(6) 0.0223(17) Uani 1 1 d . .
H25 H 0.5074 0.0217 0.8369 0.027 Uiso 1 1 calc R U
C3 C 0.3905(7) 0.1215(6) 0.3003(6) 0.0216(17) Uani 1 1 d . .
H3 H 0.3474 0.0951 0.2611 0.026 Uiso 1 1 calc R U
C2 C 0.3382(7) 0.2290(6) 0.3098(5) 0.0184(16) Uani 1 1 d . .
H2 H 0.2582 0.2763 0.2783 0.022 Uiso 1 1 calc R U
C7 C 0.7562(7) -0.0911(6) 0.4612(6) 0.0207(16) Uani 1 1 d . .
H7 H 0.7196 -0.1217 0.4217 0.025 Uiso 1 1 calc R U
C4 C 0.5084(7) 0.0530(6) 0.3500(5) 0.0204(16) Uani 1 1 d . .
H4 H 0.5448 -0.0213 0.3461 0.025 Uiso 1 1 calc R U
C5 C 0.5721(7) 0.0955(6) 0.4056(5) 0.0177(16) Uani 1 1 d . .
C1 C 0.4068(7) 0.2662(7) 0.3673(6) 0.0263(18) Uani 1 1 d . .
H1 H 0.3712 0.3395 0.3731 0.032 Uiso 1 1 calc R U
C20 C 1.0886(7) 0.4739(6) 0.1579(6) 0.0224(17) Uani 1 1 d . .
C24 C 0.4102(7) 0.1929(6) 0.7604(5) 0.0187(16) Uani 1 1 d . .
C16 C 0.8191(6) 0.3634(6) 0.3659(6) 0.0176(16) Uani 1 1 d . .
C22 C 0.9883(7) 0.4692(6) 0.3108(6) 0.0228(17) Uani 1 1 d . .
H22 H 0.9794 0.4892 0.3687 0.027 Uiso 1 1 calc R U
C19 C 1.0139(7) 0.4123(7) 0.1358(6) 0.0270(19) Uani 1 1 d . .
H19 H 1.0242 0.3926 0.0778 0.032 Uiso 1 1 calc R U
C35 C 0.5038(7) 0.3976(7) 0.9356(6) 0.0251(18) Uani 1 1 d . .
H35 H 0.4469 0.4321 0.9736 0.030 Uiso 1 1 calc R U
C36 C 0.4927(7) 0.4480(6) 0.8294(5) 0.0197(16) Uani 1 1 d . .
H36 H 0.4298 0.5186 0.7962 0.024 Uiso 1 1 calc R U
C32 C 0.6690(7) 0.2883(6) 0.8233(6) 0.0202(16) Uani 1 1 d . .
H32 H 0.7230 0.2504 0.7859 0.024 Uiso 1 1 calc R U
C9 C 0.9220(7) -0.1099(6) 0.5803(6) 0.0243(18) Uani 1 1 d . .
H9 H 0.9974 -0.1534 0.6211 0.029 Uiso 1 1 calc R U
C28 C 0.2411(7) 0.2691(7) 0.8524(6) 0.0244(18) Uani 1 1 d . .
H28 H 0.1768 0.3317 0.8582 0.029 Uiso 1 1 calc R U
C21 C 1.0773(7) 0.5012(6) 0.2453(6) 0.0230(17) Uani 1 1 d . .
H21 H 1.1303 0.5412 0.2594 0.028 Uiso 1 1 calc R U
C18 C 0.9230(7) 0.3804(6) 0.2018(6) 0.0215(17) Uani 1 1 d . .
H18 H 0.8698 0.3411 0.1867 0.026 Uiso 1 1 calc R U
C33 C 0.6837(8) 0.2387(7) 0.9293(6) 0.0265(18) Uani 1 1 d . .
H33 H 0.7478 0.1693 0.9630 0.032 Uiso 1 1 calc R U
C29 C 0.3105(7) 0.2860(6) 0.7673(5) 0.0185(16) Uani 1 1 d . .
H29 H 0.2907 0.3600 0.7144 0.022 Uiso 1 1 calc R U
C27 C 0.2688(7) 0.1578(7) 0.9281(6) 0.0228(17) Uani 1 1 d . .
C14 C 1.0176(7) 0.1741(8) 0.7302(6) 0.033(2) Uani 1 1 d . .
H14 H 1.0522 0.2165 0.7592 0.039 Uiso 1 1 calc R U
C8 C 0.8702(7) -0.1562(7) 0.5192(6) 0.0243(18) Uani 1 1 d . .
H8 H 0.9123 -0.2305 0.5176 0.029 Uiso 1 1 calc R U
C23 C 0.4879(7) 0.2136(7) 0.6692(6) 0.0215(17) Uani 1 1 d . .
C34 C 0.6012(7) 0.2947(7) 0.9839(6) 0.0253(18) Uani 1 1 d . .
C15 C 0.9156(7) 0.2309(7) 0.6566(6) 0.0257(18) Uani 1 1 d . .
H15 H 0.8828 0.3129 0.6371 0.031 Uiso 1 1 calc R U
C12 C 1.0132(7) -0.0066(7) 0.7115(6) 0.031(2) Uani 1 1 d . .
H12 H 1.0455 -0.0884 0.7292 0.037 Uiso 1 1 calc R U
C26 C 0.3655(7) 0.0631(7) 0.9228(6) 0.0256(18) Uani 1 1 d . .
H26 H 0.3811 -0.0120 0.9738 0.031 Uiso 1 1 calc R U
C13 C 1.0660(7) 0.0528(7) 0.7588(6) 0.032(2) Uani 1 1 d . .
H13 H 1.1331 0.0109 0.8091 0.038 Uiso 1 1 calc R U
OW1 O 1.1815(5) 0.4024(5) 0.5077(5) 0.0328(14) Uani 1 1 d D .
HW1 H 1.265(3) 0.360(6) 0.541(5) 0.02(2) Uiso 1 1 d D .
HW2 H 1.186(10) 0.479(4) 0.506(8) 0.08(4) Uiso 1 1 d D .

loop_
_atom_site_aniso_label
_atom_site_aniso_U_11
_atom_site_aniso_U_22
_atom_site_aniso_U_33
_atom_site_aniso_U_23
_atom_site_aniso_U_13
_atom_site_aniso_U_12
Gd1 0.01767(19) 0.01176(18) 0.0199(2) -0.00708(15) 0.00157(14) -0.00164(14)
Br1 0.0289(5) 0.0460(6) 0.0320(5) -0.0136(4) 0.0096(4) -0.0183(4)
Br2 0.0426(6) 0.0509(6) 0.0325(5) -0.0138(5) 0.0175(4) -0.0112(5)
Br3 0.0596(6) 0.0357(5) 0.0206(5) -0.0055(4) 0.0120(4) -0.0096(5)
O2 0.020(3) 0.014(3) 0.027(3) -0.010(2) 0.004(2) -0.003(2)
O4 0.020(3) 0.027(3) 0.017(3) -0.007(2) -0.002(2) 0.000(2)
O3 0.017(3) 0.014(3) 0.023(3) -0.008(2) 0.006(2) -0.003(2)
O1 0.023(3) 0.015(3) 0.020(3) -0.009(2) 0.001(2) -0.005(2)
O5 0.023(3) 0.018(3) 0.023(3) -0.012(2) 0.000(2) -0.002(2)
N1 0.020(3) 0.012(3) 0.018(3) -0.005(3) 0.001(3) -0.005(3)
O6 0.025(3) 0.009(2) 0.027(3) -0.006(2) -0.004(2) 0.002(2)
N2 0.018(3) 0.012(3) 0.020(3) -0.007(3) 0.006(3) -0.002(3)
N3 0.022(3) 0.019(3) 0.021(3) -0.009(3) 0.001(3) -0.004(3)
C11 0.012(4) 0.018(4) 0.033(5) -0.014(3) 0.000(3) -0.004(3)
C30 0.025(4) 0.015(4) 0.017(4) -0.008(3) 0.001(3) -0.009(3)
C6 0.015(4) 0.014(4) 0.025(4) -0.009(3) 0.008(3) -0.007(3)
C10 0.014(4) 0.013(4) 0.028(4) -0.005(3) 0.004(3) -0.003(3)
C31 0.016(4) 0.018(4) 0.026(4) -0.012(3) 0.004(3) -0.006(3)
C17 0.014(4) 0.016(4) 0.020(4) -0.011(3) 0.006(3) -0.002(3)
C25 0.026(4) 0.018(4) 0.023(4) -0.006(3) 0.002(3) -0.007(3)
C3 0.021(4) 0.022(4) 0.025(4) -0.013(3) 0.006(3) -0.006(3)
C2 0.013(4) 0.020(4) 0.022(4) -0.005(3) -0.004(3) -0.007(3)
C7 0.024(4) 0.015(4) 0.023(4) -0.008(3) 0.004(3) -0.004(3)
C4 0.022(4) 0.017(4) 0.022(4) -0.005(3) 0.002(3) -0.009(3)
C5 0.024(4) 0.013(4) 0.017(4) -0.007(3) 0.007(3) -0.006(3)
C1 0.024(4) 0.016(4) 0.037(5) -0.011(4) 0.003(4) 0.000(3)
C20 0.017(4) 0.021(4) 0.030(5) -0.007(3) 0.010(3) -0.009(3)
C24 0.020(4) 0.017(4) 0.020(4) -0.009(3) 0.002(3) -0.005(3)
C16 0.011(4) 0.012(4) 0.023(4) -0.005(3) -0.001(3) 0.005(3)
C22 0.026(4) 0.023(4) 0.022(4) -0.012(3) -0.003(3) -0.006(3)
C19 0.033(5) 0.029(5) 0.019(4) -0.010(4) 0.013(4) -0.008(4)
C35 0.027(4) 0.028(4) 0.030(5) -0.016(4) 0.014(4) -0.015(4)
C36 0.021(4) 0.020(4) 0.023(4) -0.011(3) 0.003(3) -0.007(3)
C32 0.022(4) 0.012(4) 0.027(4) -0.011(3) 0.002(3) -0.002(3)
C9 0.023(4) 0.017(4) 0.028(4) -0.006(3) 0.010(3) -0.002(3)
C28 0.023(4) 0.027(4) 0.030(5) -0.018(4) 0.007(3) -0.009(4)
C21 0.020(4) 0.021(4) 0.032(5) -0.015(4) 0.001(3) -0.003(3)
C18 0.026(4) 0.012(4) 0.025(4) -0.008(3) 0.006(3) -0.002(3)
C33 0.037(5) 0.014(4) 0.026(5) -0.005(3) 0.003(4) -0.006(4)
C29 0.021(4) 0.017(4) 0.016(4) -0.005(3) -0.003(3) -0.004(3)
C27 0.024(4) 0.026(4) 0.023(4) -0.010(4) 0.012(3) -0.014(4)
C14 0.027(5) 0.041(5) 0.036(5) -0.024(4) -0.001(4) -0.005(4)
C8 0.023(4) 0.019(4) 0.026(4) -0.007(3) 0.007(3) -0.001(3)
C23 0.027(4) 0.020(4) 0.028(5) -0.016(4) 0.007(4) -0.014(4)
C34 0.029(4) 0.030(5) 0.017(4) -0.004(3) 0.011(3) -0.016(4)
C15 0.030(5) 0.018(4) 0.028(5) -0.010(4) -0.001(4) -0.002(3)
C12 0.027(5) 0.025(5) 0.033(5) -0.007(4) -0.003(4) -0.003(4)
C26 0.036(5) 0.017(4) 0.019(4) -0.001(3) -0.001(4) -0.007(4)
C13 0.026(5) 0.038(5) 0.031(5) -0.019(4) -0.013(4) 0.001(4)
OW1 0.028(3) 0.027(3) 0.047(4) -0.020(3) -0.013(3) -0.003(3)

loop_
_atom_type_symbol
_atom_type_description
_atom_type_scat_dispersion_real
_atom_type_scat_dispersion_imag
_atom_type_scat_source
C C 0.0033 0.0016 'International Tables Vol C Tables 4.2.6.8 and 6.1.1.4'
H H 0.0000 0.0000 'International Tables Vol C Tables 4.2.6.8 and 6.1.1.4'
N N 0.0061 0.0033 'International Tables Vol C Tables 4.2.6.8 and 6.1.1.4'
O O 0.0106 0.0060 'International Tables Vol C Tables 4.2.6.8 and 6.1.1.4'
Br Br -0.2901 2.4595 'International Tables Vol C Tables 4.2.6.8 and 6.1.1.4'
Gd Gd -0.1653 3.9035 'International Tables Vol C Tables 4.2.6.8 and 6.1.1.4'

loop_
_geom_angle_atom_site_label_1
_geom_angle_atom_site_label_2
_geom_angle_atom_site_label_3
_geom_angle
_geom_angle_site_symmetry_1
O6 Gd1 O5 89.31(17) .
O6 Gd1 O2 76.74(17) .
O5 Gd1 O2 75.20(17) .
O6 Gd1 O1 79.01(16) .
O5 Gd1 O1 127.99(16) .
O2 Gd1 O1 52.81(15) .
O6 Gd1 O4 80.81(17) .
O5 Gd1 O4 75.16(17) .
O2 Gd1 O4 142.72(16) .
O1 Gd1 O4 148.68(16) .
O6 Gd1 O3 133.42(16) .
O5 Gd1 O3 77.79(16) .
O2 Gd1 O3 138.83(16) .
O1 Gd1 O3 142.65(15) .
O4 Gd1 O3 52.66(15) .
O6 Gd1 N3 147.91(19) .
O5 Gd1 N3 79.23(18) .
O2 Gd1 N3 71.38(17) .
O1 Gd1 N3 84.66(17) .
O4 Gd1 N3 123.77(17) .
O3 Gd1 N3 73.50(17) .
O6 Gd1 N1 76.88(17) .
O5 Gd1 N1 148.04(18) .
O2 Gd1 N1 127.44(17) .
O1 Gd1 N1 77.98(17) .
O4 Gd1 N1 74.27(17) .
O3 Gd1 N1 90.89(17) .
N3 Gd1 N1 126.41(18) .
O6 Gd1 N2 133.93(18) .
O5 Gd1 N2 136.74(18) .
O2 Gd1 N2 108.90(16) .
O1 Gd1 N2 70.93(16) .
O4 Gd1 N2 108.14(17) .
O3 Gd1 N2 72.19(16) .
N3 Gd1 N2 62.95(18) .
N1 Gd1 N2 63.47(18) .
O6 Gd1 C16 76.03(18) .
O5 Gd1 C16 101.80(19) .
O2 Gd1 C16 26.61(17) .
O1 Gd1 C16 26.20(17) .
O4 Gd1 C16 156.70(18) .
O3 Gd1 C16 150.20(17) .
N3 Gd1 C16 77.15(19) .
N1 Gd1 C16 102.6(2) .
N2 Gd1 C16 90.05(18) .
O6 Gd1 C23 106.9(2) .
O5 Gd1 C23 71.97(18) .
O2 Gd1 C23 146.87(18) .
O1 Gd1 C23 159.81(18) .
O4 Gd1 C23 26.38(18) .
O3 Gd1 C23 26.58(18) .
N3 Gd1 C23 98.0(2) .
N1 Gd1 C23 84.51(19) .
N2 Gd1 C23 92.33(19) .
C16 Gd1 C23 172.9(2) .
C16 O2 Gd1 92.8(4) .
C23 O4 Gd1 93.3(4) .
C23 O3 Gd1 91.3(4) .
C16 O1 Gd1 92.9(4) .
C30 O5 Gd1 139.4(4) .
C1 N1 C5 118.2(6) .
C1 N1 Gd1 120.2(5) .
C5 N1 Gd1 121.4(5) .
C30 O6 Gd1 160.0(5) 2_666
C10 N2 C6 119.7(6) .
C10 N2 Gd1 120.7(4) .
C6 N2 Gd1 119.5(4) .
C15 N3 C11 117.6(6) .
C15 N3 Gd1 120.0(5) .
C11 N3 Gd1 121.4(4) .
N3 C11 C12 121.6(7) .
N3 C11 C10 115.7(6) .
C12 C11 C10 122.6(7) .
O6 C30 O5 125.5(7) 2_666
O6 C30 C31 117.6(6) 2_666
O5 C30 C31 116.9(6) .
N2 C6 C7 120.9(6) .
N2 C6 C5 117.6(6) .
C7 C6 C5 121.4(6) .
N2 C10 C9 122.7(7) .
N2 C10 C11 117.1(6) .
C9 C10 C11 120.1(7) .
C32 C31 C36 118.3(7) .
C32 C31 C30 121.1(6) .
C36 C31 C30 120.5(6) .
C22 C17 C18 118.8(7) .
C22 C17 C16 120.9(6) .
C18 C17 C16 120.2(6) .
C24 C25 C26 120.7(7) .
C24 C25 H25 119.7 .
C26 C25 H25 119.7 .
C2 C3 C4 118.7(7) .
C2 C3 H3 120.7 .
C4 C3 H3 120.7 .
C3 C2 C1 118.8(7) .
C3 C2 H2 120.6 .
C1 C2 H2 120.6 .
C8 C7 C6 118.7(7) .
C8 C7 H7 120.7 .
C6 C7 H7 120.7 .
C3 C4 C5 119.6(7) .
C3 C4 H4 120.2 .
C5 C4 H4 120.2 .
N1 C5 C4 121.7(7) .
N1 C5 C6 117.1(6) .
C4 C5 C6 121.1(6) .
N1 C1 C2 123.0(7) .
N1 C1 H1 118.5 .
C2 C1 H1 118.5 .
C19 C20 C21 121.7(7) .
C19 C20 Br1 118.9(6) .
C21 C20 Br1 119.3(6) .
C25 C24 C29 119.3(7) .
C25 C24 C23 120.7(7) .
C29 C24 C23 120.0(6) .
O1 C16 O2 121.5(7) .
O1 C16 C17 120.2(6) .
O2 C16 C17 118.4(6) .
O1 C16 Gd1 60.9(4) .
O2 C16 Gd1 60.6(4) .
C17 C16 Gd1 178.9(5) .
C21 C22 C17 120.3(7) .
C21 C22 H22 119.8 .
C17 C22 H22 119.8 .
C20 C19 C18 118.6(7) .
C20 C19 H19 120.7 .
C18 C19 H19 120.7 .
C34 C35 C36 118.7(7) .
C34 C35 H35 120.6 .
C36 C35 H35 120.6 .
C35 C36 C31 120.9(7) .
C35 C36 H36 119.5 .
C31 C36 H36 119.5 .
C33 C32 C31 121.5(7) .
C33 C32 H32 119.3 .
C31 C32 H32 119.3 .
C10 C9 C8 118.2(7) .
C10 C9 H9 120.9 .
C8 C9 H9 120.9 .
C27 C28 C29 118.8(7) .
C27 C28 H28 120.6 .
C29 C28 H28 120.6 .
C22 C21 C20 119.9(7) .
C22 C21 H21 120.1 .
C20 C21 H21 120.1 .
C19 C18 C17 120.7(7) .
C19 C18 H18 119.7 .
C17 C18 H18 119.7 .
C34 C33 C32 118.7(7) .
C34 C33 H33 120.7 .
C32 C33 H33 120.7 .
C28 C29 C24 120.5(7) .
C28 C29 H29 119.8 .
C24 C29 H29 119.8 .
C28 C27 C26 122.1(7) .
C28 C27 Br2 119.3(6) .
C26 C27 Br2 118.6(6) .
C13 C14 C15 117.6(7) .
C13 C14 H14 121.2 .
C15 C14 H14 121.2 .
C7 C8 C9 119.7(7) .
C7 C8 H8 120.1 .
C9 C8 H8 120.1 .
O4 C23 O3 121.4(7) .
O4 C23 C24 119.4(7) .
O3 C23 C24 119.2(7) .
O4 C23 Gd1 60.4(4) .
O3 C23 Gd1 62.1(4) .
C24 C23 Gd1 169.2(5) .
C33 C34 C35 121.8(7) .
C33 C34 Br3 119.4(6) .
C35 C34 Br3 118.7(6) .
N3 C15 C14 124.5(7) .
N3 C15 H15 117.8 .
C14 C15 H15 117.8 .
C11 C12 C13 119.4(7) .
C11 C12 H12 120.3 .
C13 C12 H12 120.3 .
C27 C26 C25 118.5(7) .
C27 C26 H26 120.8 .
C25 C26 H26 120.8 .
C14 C13 C12 119.3(7) .
C14 C13 H13 120.4 .
C12 C13 H13 120.4 .
HW1 OW1 HW2 95(7) .

loop_
_geom_bond_atom_site_label_1
_geom_bond_atom_site_label_2
_geom_bond_distance
_geom_bond_site_symmetry_2
Gd1 O6 2.303(5) .
Gd1 O5 2.317(5) .
Gd1 O2 2.469(5) .
Gd1 O1 2.477(5) .
Gd1 O4 2.478(5) .
Gd1 O3 2.516(5) .
Gd1 N3 2.564(6) .
Gd1 N1 2.567(6) .
Gd1 N2 2.609(5) .
Gd1 C16 2.831(7) .
Gd1 C23 2.846(8) .
Br1 C20 1.895(7) .
Br2 C27 1.904(7) .
Br3 C34 1.905(7) .
O2 C16 1.270(8) .
O4 C23 1.266(9) .
O3 C23 1.274(8) .
O1 C16 1.252(8) .
O5 C30 1.269(8) .
N1 C1 1.328(9) .
N1 C5 1.348(8) .
O6 C30 1.259(8) 2_666
N2 C10 1.339(9) .
N2 C6 1.351(9) .
N3 C15 1.327(9) .
N3 C11 1.360(9) .
C11 C12 1.381(10) .
C11 C10 1.485(10) .
C30 O6 1.259(8) 2_666
C30 C31 1.486(10) .
C6 C7 1.411(9) .
C6 C5 1.482(10) .
C10 C9 1.379(9) .
C31 C32 1.396(9) .
C31 C36 1.402(9) .
C17 C22 1.399(9) .
C17 C18 1.404(9) .
C17 C16 1.494(10) .
C25 C24 1.387(10) .
C25 C26 1.388(10) .
C25 H25 0.9300 .
C3 C2 1.370(9) .
C3 C4 1.381(10) .
C3 H3 0.9300 .
C2 C1 1.388(10) .
C2 H2 0.9300 .
C7 C8 1.381(10) .
C7 H7 0.9300 .
C4 C5 1.382(10) .
C4 H4 0.9300 .
C1 H1 0.9300 .
C20 C19 1.376(10) .
C20 C21 1.383(10) .
C24 C29 1.398(9) .
C24 C23 1.505(10) .
C22 C21 1.366(10) .
C22 H22 0.9300 .
C19 C18 1.386(10) .
C19 H19 0.9300 .
C35 C34 1.388(11) .
C35 C36 1.390(10) .
C35 H35 0.9300 .
C36 H36 0.9300 .
C32 C33 1.388(10) .
C32 H32 0.9300 .
C9 C8 1.401(10) .
C9 H9 0.9300 .
C28 C27 1.376(10) .
C28 C29 1.384(10) .
C28 H28 0.9300 .
C21 H21 0.9300 .
C18 H18 0.9300 .
C33 C34 1.381(10) .
C33 H33 0.9300 .
C29 H29 0.9300 .
C27 C26 1.385(10) .
C14 C13 1.377(11) .
C14 C15 1.387(10) .
C14 H14 0.9300 .
C8 H8 0.9300 .
C15 H15 0.9300 .
C12 C13 1.394(11) .
C12 H12 0.9300 .
C26 H26 0.9300 .
C13 H13 0.9300 .
OW1 HW1 0.96(2) .
OW1 HW2 0.97(2) .

loop_
_geom_torsion_atom_site_label_1
_geom_torsion_atom_site_label_2
_geom_torsion_atom_site_label_3
_geom_torsion_atom_site_label_4
_geom_torsion
_geom_torsion_site_symmetry_1
_geom_torsion_site_symmetry_4
C15 N3 C11 C12 3.0(11) . .
Gd1 N3 C11 C12 -165.6(6) . .
C15 N3 C11 C10 -173.5(7) . .
Gd1 N3 C11 C10 17.8(8) . .
Gd1 O5 C30 O6 -73.2(10) . 2_666
Gd1 O5 C30 C31 109.1(7) . .
C10 N2 C6 C7 -0.9(10) . .
Gd1 N2 C6 C7 174.2(5) . .
C10 N2 C6 C5 176.8(6) . .
Gd1 N2 C6 C5 -8.1(8) . .
C6 N2 C10 C9 0.9(11) . .
Gd1 N2 C10 C9 -174.2(5) . .
C6 N2 C10 C11 178.5(6) . .
Gd1 N2 C10 C11 3.4(8) . .
N3 C11 C10 N2 -13.6(10) . .
C12 C11 C10 N2 169.9(7) . .
N3 C11 C10 C9 164.0(7) . .
C12 C11 C10 C9 -12.5(11) . .
O6 C30 C31 C32 -177.5(6) 2_666 .
O5 C30 C31 C32 0.4(10) . .
O6 C30 C31 C36 1.6(10) 2_666 .
O5 C30 C31 C36 179.5(6) . .
C4 C3 C2 C1 1.3(11) . .
N2 C6 C7 C8 -0.4(11) . .
C5 C6 C7 C8 -178.0(7) . .
C2 C3 C4 C5 -1.7(11) . .
C1 N1 C5 C4 -0.4(10) . .
Gd1 N1 C5 C4 -176.2(5) . .
C1 N1 C5 C6 -176.8(6) . .
Gd1 N1 C5 C6 7.3(8) . .
C3 C4 C5 N1 1.2(11) . .
C3 C4 C5 C6 177.6(6) . .
N2 C6 C5 N1 0.7(10) . .
C7 C6 C5 N1 178.4(6) . .
N2 C6 C5 C4 -175.8(6) . .
C7 C6 C5 C4 1.9(11) . .
C5 N1 C1 C2 0.0(11) . .
Gd1 N1 C1 C2 175.9(5) . .
C3 C2 C1 N1 -0.5(12) . .
C26 C25 C24 C29 3.1(11) . .
C26 C25 C24 C23 -178.8(7) . .
Gd1 O1 C16 O2 1.7(7) . .
Gd1 O1 C16 C17 -179.6(5) . .
Gd1 O2 C16 O1 -1.7(7) . .
Gd1 O2 C16 C17 179.6(5) . .
C22 C17 C16 O1 -165.4(6) . .
C18 C17 C16 O1 11.9(10) . .
C22 C17 C16 O2 13.3(10) . .
C18 C17 C16 O2 -169.4(6) . .
C18 C17 C22 C21 -1.8(11) . .
C16 C17 C22 C21 175.6(7) . .
C21 C20 C19 C18 1.9(12) . .
Br1 C20 C19 C18 177.8(5) . .
C34 C35 C36 C31 2.5(11) . .
C32 C31 C36 C35 -0.4(10) . .
C30 C31 C36 C35 -179.5(6) . .
C36 C31 C32 C33 -1.5(11) . .
C30 C31 C32 C33 177.6(7) . .
N2 C10 C9 C8 0.4(11) . .
C11 C10 C9 C8 -177.1(7) . .
C17 C22 C21 C20 1.5(11) . .
C19 C20 C21 C22 -1.6(12) . .
Br1 C20 C21 C22 -177.5(6) . .
C20 C19 C18 C17 -2.2(11) . .
C22 C17 C18 C19 2.2(11) . .
C16 C17 C18 C19 -175.2(6) . .
C31 C32 C33 C34 1.3(11) . .
C27 C28 C29 C24 -2.4(11) . .
C25 C24 C29 C28 0.2(11) . .
C23 C24 C29 C28 -177.9(7) . .
C29 C28 C27 C26 1.3(11) . .
C29 C28 C27 Br2 -177.5(5) . .
C6 C7 C8 C9 1.7(11) . .
C10 C9 C8 C7 -1.7(11) . .
Gd1 O4 C23 O3 -12.1(7) . .
Gd1 O4 C23 C24 167.6(5) . .
Gd1 O3 C23 O4 11.9(7) . .
Gd1 O3 C23 C24 -167.8(6) . .
C25 C24 C23 O4 155.6(7) . .
C29 C24 C23 O4 -26.3(10) . .
C25 C24 C23 O3 -24.7(10) . .
C29 C24 C23 O3 153.4(7) . .
C25 C24 C23 Gd1 -119(3) . .
C29 C24 C23 Gd1 59(3) . .
C32 C33 C34 C35 0.9(12) . .
C32 C33 C34 Br3 -176.4(6) . .
C36 C35 C34 C33 -2.8(11) . .
C36 C35 C34 Br3 174.5(5) . .
C11 N3 C15 C14 -2.4(12) . .
Gd1 N3 C15 C14 166.4(6) . .
C13 C14 C15 N3 0.1(13) . .
N3 C11 C12 C13 -1.4(12) . .
C10 C11 C12 C13 174.9(7) . .
C28 C27 C26 C25 1.9(12) . .
Br2 C27 C26 C25 -179.2(6) . .
C24 C25 C26 C27 -4.1(11) . .
C15 C14 C13 C12 1.6(12) . .
C11 C12 C13 C14 -0.9(12) . .
